data_4086185
loop_
_publ_author_name
'Ai, Pengfei'
'Danopoulos, Andreas A.'
'Braunstein, Pierre'

_publ_section_title
;
 N-Phosphanyl- andN,N&#x2032;-Diphosphanyl-Substituted N-Heterocyclic
 Carbene Chromium Complexes: Synthesis, Structures, and Catalytic Ethylene
 Oligomerization
;
_journal_issue 16
_journal_name_full Organometallics
_journal_page_first 4109
_journal_paper_doi 10.1021/acs.organomet.5b00547
_journal_volume 34
_journal_year 2015
_chemical_formula_moiety '2(C40 H62 Cl2 Cr N4 P2), C4 H8 O'
_chemical_formula_sum 'C84 H132 Cl4 Cr2 N8 O P4'
_chemical_formula_weight 1639.65
_chemical_name_systematic
;
 ?
;
_space_group_crystal_system triclinic
_space_group_IT_number 2
_space_group_name_Hall '-P 1'
_space_group_name_H-M_alt 'P -1'
_symmetry_space_group_name_Hall '-P 1'
_symmetry_space_group_name_H-M 'P -1'
_atom_sites_solution_hydrogens geom
_atom_sites_solution_primary direct
_atom_sites_solution_secondary difmap
_audit_creation_method SHELXL-2013
_cell_angle_alpha 92.3890(10)
_cell_angle_beta 107.0430(10)
_cell_angle_gamma 103.6190(10)
_cell_formula_units_Z 2
_cell_length_a 12.8371(2)
_cell_length_b 19.4080(5)
_cell_length_c 20.7508(4)
_cell_measurement_reflns_used 46707
_cell_measurement_temperature 173(2)
_cell_measurement_theta_max 27.485
_cell_measurement_theta_min 0.998
_cell_volume 4769.68(17)
_computing_cell_refinement 'Denzo (Nonius B.V., 1998)'
_computing_data_collection 'Collect (Nonius B.V., 1998)'
_computing_data_reduction 'Denzo (Nonius B.V., 1998)'
_computing_molecular_graphics 'PLATON 98 (Spek, 1998)'
_computing_publication_material 'SHELXL-2013 (Sheldrick, 2013)'
_computing_structure_refinement 'SHELXL-2013 (Sheldrick, 2013)'
_computing_structure_solution 'SHELXS-2013 (Sheldrick, 2013)'
_diffrn_ambient_temperature 173(2)
_diffrn_measured_fraction_theta_full 0.995
_diffrn_measured_fraction_theta_max 0.989
_diffrn_measurement_device_type KappaCCD
_diffrn_measurement_method 'phi and omega scans'
_diffrn_radiation_monochromator graphite
_diffrn_radiation_type MoK\a
_diffrn_radiation_wavelength 0.71073
_diffrn_reflns_av_R_equivalents 0.0745
_diffrn_reflns_av_unetI/netI 0.0671
_diffrn_reflns_laue_measured_fraction_full 0.995
_diffrn_reflns_laue_measured_fraction_max 0.989
_diffrn_reflns_limit_h_max 16
_diffrn_reflns_limit_h_min -16
_diffrn_reflns_limit_k_max 25
_diffrn_reflns_limit_k_min -25
_diffrn_reflns_limit_l_max 26
_diffrn_reflns_limit_l_min -26
_diffrn_reflns_number 48574
_diffrn_reflns_point_group_measured_fraction_full 0.995
_diffrn_reflns_point_group_measured_fraction_max 0.989
_diffrn_reflns_theta_full 25.242
_diffrn_reflns_theta_max 27.508
_diffrn_reflns_theta_min 1.034
_diffrn_source 'sealed tube'
_exptl_absorpt_coefficient_mu 0.451
_exptl_absorpt_correction_type none
_exptl_crystal_colour purple
_exptl_crystal_density_diffrn 1.142
_exptl_crystal_description block
_exptl_crystal_F_000 1752
_exptl_crystal_size_max 0.35
_exptl_crystal_size_mid 0.30
_exptl_crystal_size_min 0.25
_platon_squeeze_details
;
The residual electron density was assigned to one molecule of the
tetrahydrofuran solvent [88/2 = 44 e per asymmetric unit; one molecule
of C4H8O1 would give 40 e]. 
;
_refine_diff_density_max 0.571
_refine_diff_density_min -0.969
_refine_diff_density_rms 0.137
_refine_ls_extinction_method none
_refine_ls_goodness_of_fit_ref 1.050
_refine_ls_hydrogen_treatment constr
_refine_ls_matrix_type full
_refine_ls_number_parameters 970
_refine_ls_number_reflns 21701
_refine_ls_number_restraints 0
_refine_ls_restrained_S_all 1.050
_refine_ls_R_factor_all 0.0715
_refine_ls_R_factor_gt 0.0549
_refine_ls_shift/su_max 0.001
_refine_ls_shift/su_mean 0.000
_refine_ls_structure_factor_coef Fsqd
_refine_ls_weighting_details 'w=1/[\s^2^(Fo^2^)+(0.0796P)^2^+1.8800P] where P=(Fo^2^+2Fc^2^)/3'
_refine_ls_weighting_scheme calc
_refine_ls_wR_factor_gt 0.1428
_refine_ls_wR_factor_ref 0.1529
_reflns_Friedel_coverage 0.000
_reflns_number_gt 17364
_reflns_number_total 21701
_reflns_threshold_expression 'I > 2\s(I)'
_cod_data_source_file om5b00547_si_002.cif
_cod_data_source_block pbad121203
_cod_depositor_comments 'Adding full bibliography for 4086184--4086189.cif.'
_cod_database_code 4086185
_shelx_space_group_comment
;
The symmetry employed for this shelxl refinement is uniquely defined
by the following loop, which should always be used as a source of
symmetry information in preference to the above space-group names.
They are only intended as comments.
;
_shelxl_version_number 2013-4

loop_
_space_group_symop_operation_xyz
'x, y, z'
'-x, -y, -z'

loop_
_atom_site_label
_atom_site_type_symbol
_atom_site_fract_x
_atom_site_fract_y
_atom_site_fract_z
_atom_site_U_iso_or_equiv
_atom_site_adp_type
_atom_site_occupancy
_atom_site_site_symmetry_order
_atom_site_calc_flag
_atom_site_refinement_flags_posn
_atom_site_refinement_flags_adp
_atom_site_refinement_flags_occupancy
C1 C 0.15281(18) 0.51848(12) 0.58558(11) 0.0255(4) Uani 1 1 d . . .
C2 C 0.3308(2) 0.54193(17) 0.65790(13) 0.0428(7) Uani 1 1 d . . .
H2 H 0.4109 0.5548 0.6739 0.051 Uiso 1 1 calc R U .
C3 C 0.2624(2) 0.52347(16) 0.69508(13) 0.0391(6) Uani 1 1 d . . .
H3 H 0.2841 0.5204 0.7425 0.047 Uiso 1 1 calc R U .
C4 C 0.30502(19) 0.55417(15) 0.53416(12) 0.0346(6) Uani 1 1 d . . .
C5 C 0.3252(2) 0.49952(17) 0.49882(15) 0.0437(7) Uani 1 1 d . . .
C6 C 0.3633(3) 0.5157(2) 0.44317(17) 0.0575(8) Uani 1 1 d . . .
H6 H 0.3775 0.4789 0.4180 0.069 Uiso 1 1 calc R U .
C7 C 0.3807(2) 0.5836(2) 0.42388(16) 0.0562(9) Uani 1 1 d . . .
C8 C 0.3613(2) 0.6360(2) 0.46081(17) 0.0566(9) Uani 1 1 d . . .
H8 H 0.3738 0.6829 0.4477 0.068 Uiso 1 1 calc R U .
C9 C 0.3235(2) 0.62390(17) 0.51763(15) 0.0455(7) Uani 1 1 d . . .
C10 C 0.3050(3) 0.42482(19) 0.5176(2) 0.0622(9) Uani 1 1 d . . .
H10A H 0.3272 0.4264 0.5672 0.093 Uiso 1 1 calc R U .
H10B H 0.3498 0.3990 0.4999 0.093 Uiso 1 1 calc R U .
H10C H 0.2247 0.4002 0.4981 0.093 Uiso 1 1 calc R U .
C11 C 0.4196(3) 0.5999(3) 0.36256(19) 0.0859(15) Uani 1 1 d . . .
H11A H 0.3682 0.6231 0.3320 0.129 Uiso 1 1 calc R U .
H11B H 0.4197 0.5553 0.3386 0.129 Uiso 1 1 calc R U .
H11C H 0.4960 0.6317 0.3775 0.129 Uiso 1 1 calc R U .
C12 C 0.3050(3) 0.68287(19) 0.5582(2) 0.0699(10) Uani 1 1 d . . .
H12A H 0.2240 0.6755 0.5511 0.105 Uiso 1 1 calc R U .
H12B H 0.3347 0.7288 0.5436 0.105 Uiso 1 1 calc R U .
H12C H 0.3441 0.6830 0.6065 0.105 Uiso 1 1 calc R U .
C13 C 0.0184(2) 0.55126(14) 0.72413(12) 0.0351(5) Uani 1 1 d . . .
C14 C 0.0165(3) 0.61680(17) 0.68504(15) 0.0526(8) Uani 1 1 d . . .
H14A H 0.0054 0.6552 0.7124 0.079 Uiso 1 1 calc R U .
H14B H -0.0454 0.6039 0.6421 0.079 Uiso 1 1 calc R U .
H14C H 0.0883 0.6331 0.6757 0.079 Uiso 1 1 calc R U .
C15 C 0.1153(3) 0.57376(18) 0.79079(14) 0.0518(7) Uani 1 1 d . . .
H15A H 0.1862 0.5928 0.7811 0.078 Uiso 1 1 calc R U .
H15B H 0.1207 0.5323 0.8157 0.078 Uiso 1 1 calc R U .
H15C H 0.1011 0.6106 0.8183 0.078 Uiso 1 1 calc R U .
C16 C -0.0947(3) 0.5285(2) 0.73829(17) 0.0559(8) Uani 1 1 d . . .
H16A H -0.0927 0.4906 0.7681 0.084 Uiso 1 1 calc R U .
H16B H -0.1555 0.5107 0.6954 0.084 Uiso 1 1 calc R U .
H16C H -0.1083 0.5696 0.7605 0.084 Uiso 1 1 calc R U .
C17 C 0.0263(2) 0.39361(14) 0.69989(12) 0.0326(5) Uani 1 1 d . . .
C18 C 0.0765(3) 0.39819(16) 0.77714(13) 0.0458(7) Uani 1 1 d . . .
H18A H 0.0762 0.3502 0.7901 0.069 Uiso 1 1 calc R U .
H18B H 0.0313 0.4191 0.7991 0.069 Uiso 1 1 calc R U .
H18C H 0.1542 0.4282 0.7916 0.069 Uiso 1 1 calc R U .
C19 C -0.0979(2) 0.34958(16) 0.67788(15) 0.0458(7) Uani 1 1 d . . .
H19A H -0.1277 0.3418 0.6282 0.069 Uiso 1 1 calc R U .
H19B H -0.1424 0.3756 0.6957 0.069 Uiso 1 1 calc R U .
H19C H -0.1024 0.3034 0.6958 0.069 Uiso 1 1 calc R U .
C20 C 0.0917(3) 0.35535(16) 0.66623(15) 0.0467(7) Uani 1 1 d . . .
H20A H 0.1714 0.3818 0.6810 0.070 Uiso 1 1 calc R U .
H20B H 0.0608 0.3528 0.6168 0.070 Uiso 1 1 calc R U .
H20C H 0.0848 0.3070 0.6793 0.070 Uiso 1 1 calc R U .
C21 C 0.92475(18) 0.88706(12) 0.47914(10) 0.0238(4) Uani 1 1 d . . .
C22 C 0.8876(2) 0.76628(13) 0.47368(14) 0.0367(6) Uani 1 1 d . . .
H22 H 0.8986 0.7200 0.4797 0.044 Uiso 1 1 calc R U .
C23 C 0.7905(2) 0.78228(13) 0.44147(14) 0.0371(6) Uani 1 1 d . . .
H23 H 0.7197 0.7492 0.4201 0.045 Uiso 1 1 calc R U .
C24 C 1.08617(19) 0.83984(12) 0.53449(11) 0.0270(5) Uani 1 1 d . . .
C25 C 1.1155(2) 0.83936(14) 0.60498(12) 0.0325(5) Uani 1 1 d . . .
C26 C 1.2291(2) 0.85207(15) 0.64090(13) 0.0380(6) Uani 1 1 d . . .
H26 H 1.2512 0.8532 0.6889 0.046 Uiso 1 1 calc R U .
C27 C 1.3111(2) 0.86318(14) 0.60903(13) 0.0375(6) Uani 1 1 d . . .
C28 C 1.2786(2) 0.86175(14) 0.53907(13) 0.0357(5) Uani 1 1 d . . .
H28 H 1.3347 0.8694 0.5168 0.043 Uiso 1 1 calc R U .
C29 C 1.1658(2) 0.84930(13) 0.50063(12) 0.0304(5) Uani 1 1 d . . .
C30 C 1.0278(3) 0.82512(19) 0.64074(15) 0.0490(7) Uani 1 1 d . . .
H30A H 1.0650 0.8324 0.6899 0.073 Uiso 1 1 calc R U .
H30B H 0.9817 0.7758 0.6271 0.073 Uiso 1 1 calc R U .
H30C H 0.9795 0.8579 0.6285 0.073 Uiso 1 1 calc R U .
C31 C 1.4340(2) 0.87487(19) 0.64975(17) 0.0552(8) Uani 1 1 d . . .
H31A H 1.4462 0.8305 0.6678 0.083 Uiso 1 1 calc R U .
H31B H 1.4544 0.9127 0.6874 0.083 Uiso 1 1 calc R U .
H31C H 1.4810 0.8889 0.6204 0.083 Uiso 1 1 calc R U .
C32 C 1.1325(2) 0.84562(17) 0.42413(13) 0.0438(7) Uani 1 1 d . . .
H32A H 1.1089 0.8886 0.4099 0.066 Uiso 1 1 calc R U .
H32B H 1.0699 0.8033 0.4038 0.066 Uiso 1 1 calc R U .
H32C H 1.1971 0.8426 0.4091 0.066 Uiso 1 1 calc R U .
C33 C 0.6813(2) 0.88348(14) 0.31709(12) 0.0363(6) Uani 1 1 d . . .
C34 C 0.7800(2) 0.86508(18) 0.29877(14) 0.0469(7) Uani 1 1 d . . .
H34A H 0.7627 0.8593 0.2493 0.070 Uiso 1 1 calc R U .
H34B H 0.7917 0.8205 0.3164 0.070 Uiso 1 1 calc R U .
H34C H 0.8487 0.9037 0.3189 0.070 Uiso 1 1 calc R U .
C35 C 0.5775(2) 0.81956(17) 0.29028(15) 0.0490(7) Uani 1 1 d . . .
H35A H 0.5615 0.8079 0.2414 0.074 Uiso 1 1 calc R U .
H35B H 0.5123 0.8317 0.2988 0.074 Uiso 1 1 calc R U .
H35C H 0.5923 0.7783 0.3136 0.074 Uiso 1 1 calc R U .
C36 C 0.6577(3) 0.94920(17) 0.28217(14) 0.0521(8) Uani 1 1 d . . .
H36A H 0.5950 0.9621 0.2931 0.078 Uiso 1 1 calc R U .
H36B H 0.6380 0.9380 0.2329 0.078 Uiso 1 1 calc R U .
H36C H 0.7253 0.9893 0.2983 0.078 Uiso 1 1 calc R U .
C37 C 0.6148(2) 0.89612(15) 0.44883(13) 0.0365(6) Uani 1 1 d . . .
C38 C 0.5520(3) 0.81870(18) 0.44816(18) 0.0548(8) Uani 1 1 d . . .
H38A H 0.5160 0.7963 0.4011 0.082 Uiso 1 1 calc R U .
H38B H 0.4943 0.8174 0.4706 0.082 Uiso 1 1 calc R U .
H38C H 0.6055 0.7927 0.4724 0.082 Uiso 1 1 calc R U .
C39 C 0.5306(2) 0.93814(18) 0.41335(17) 0.0515(7) Uani 1 1 d . . .
H39A H 0.4756 0.9375 0.4377 0.077 Uiso 1 1 calc R U .
H39B H 0.4912 0.9160 0.3665 0.077 Uiso 1 1 calc R U .
H39C H 0.5714 0.9876 0.4133 0.077 Uiso 1 1 calc R U .
C40 C 0.6713(2) 0.93022(19) 0.52304(14) 0.0506(7) Uani 1 1 d . . .
H40A H 0.7290 0.9064 0.5458 0.076 Uiso 1 1 calc R U .
H40B H 0.6143 0.9250 0.5465 0.076 Uiso 1 1 calc R U .
H40C H 0.7065 0.9810 0.5241 0.076 Uiso 1 1 calc R U .
C41 C 0.95359(17) 0.01226(11) 0.09153(10) 0.0216(4) Uani 1 1 d . . .
C42 C 0.88236(19) 0.04216(14) 0.17388(11) 0.0299(5) Uani 1 1 d . . .
H42 H 0.8369 0.0605 0.1954 0.036 Uiso 1 1 calc R U .
C43 C 0.96361(19) 0.01069(14) 0.20284(11) 0.0299(5) Uani 1 1 d . . .
H43 H 0.9870 0.0024 0.2490 0.036 Uiso 1 1 calc R U .
C44 C 0.79836(18) 0.07059(12) 0.05579(11) 0.0250(4) Uani 1 1 d . . .
C45 C 0.69882(19) 0.02325(13) 0.01502(12) 0.0295(5) Uani 1 1 d . . .
C46 C 0.6259(2) 0.05123(14) -0.03424(12) 0.0326(5) Uani 1 1 d . . .
H46 H 0.5574 0.0201 -0.0626 0.039 Uiso 1 1 calc R U .
C47 C 0.6496(2) 0.12269(14) -0.04324(12) 0.0335(5) Uani 1 1 d . . .
C48 C 0.7487(2) 0.16843(13) -0.00001(12) 0.0317(5) Uani 1 1 d . . .
H48 H 0.7651 0.2179 -0.0052 0.038 Uiso 1 1 calc R U .
C49 C 0.82400(18) 0.14348(13) 0.05050(11) 0.0281(5) Uani 1 1 d . . .
C50 C 0.6710(2) -0.05469(14) 0.02417(15) 0.0404(6) Uani 1 1 d . . .
H50A H 0.7217 -0.0776 0.0093 0.061 Uiso 1 1 calc R U .
H50B H 0.5927 -0.0775 -0.0030 0.061 Uiso 1 1 calc R U .
H50C H 0.6803 -0.0598 0.0722 0.061 Uiso 1 1 calc R U .
C51 C 0.5697(2) 0.15099(16) -0.09792(14) 0.0458(7) Uani 1 1 d . . .
H51A H 0.5141 0.1110 -0.1292 0.069 Uiso 1 1 calc R U .
H51B H 0.6123 0.1816 -0.1229 0.069 Uiso 1 1 calc R U .
H51C H 0.5308 0.1788 -0.0771 0.069 Uiso 1 1 calc R U .
C52 C 0.9300(2) 0.19386(14) 0.09759(14) 0.0370(6) Uani 1 1 d . . .
H52A H 0.9336 0.1878 0.1448 0.056 Uiso 1 1 calc R U .
H52B H 0.9292 0.2432 0.0896 0.056 Uiso 1 1 calc R U .
H52C H 0.9960 0.1833 0.0889 0.056 Uiso 1 1 calc R U .
C53 C 1.23781(19) -0.00417(15) 0.21676(12) 0.0335(5) Uani 1 1 d . . .
C54 C 1.2781(2) 0.06232(18) 0.18455(15) 0.0526(8) Uani 1 1 d . . .
H54A H 1.3507 0.0912 0.2150 0.079 Uiso 1 1 calc R U .
H54B H 1.2224 0.0905 0.1770 0.079 Uiso 1 1 calc R U .
H54C H 1.2870 0.0479 0.1411 0.079 Uiso 1 1 calc R U .
C55 C 1.2309(2) 0.02038(17) 0.28636(13) 0.0463(7) Uani 1 1 d . . .
H55A H 1.2036 -0.0214 0.3075 0.069 Uiso 1 1 calc R U .
H55B H 1.1788 0.0510 0.2805 0.069 Uiso 1 1 calc R U .
H55C H 1.3059 0.0472 0.3154 0.069 Uiso 1 1 calc R U .
C56 C 1.3229(2) -0.0491(2) 0.22536(16) 0.0558(8) Uani 1 1 d . . .
H56A H 1.3230 -0.0672 0.1806 0.084 Uiso 1 1 calc R U .
H56B H 1.3021 -0.0893 0.2501 0.084 Uiso 1 1 calc R U .
H56C H 1.3984 -0.0195 0.2509 0.084 Uiso 1 1 calc R U .
C57 C 1.0446(2) -0.14353(13) 0.17917(12) 0.0336(5) Uani 1 1 d . . .
C58 C 1.0599(3) -0.14586(16) 0.25501(13) 0.0443(7) Uani 1 1 d . . .
H58A H 1.0318 -0.1082 0.2716 0.067 Uiso 1 1 calc R U .
H58B H 1.1401 -0.1384 0.2799 0.067 Uiso 1 1 calc R U .
H58C H 1.0175 -0.1925 0.2620 0.067 Uiso 1 1 calc R U .
C59 C 1.0989(3) -0.19753(17) 0.15440(16) 0.0520(7) Uani 1 1 d . . .
H59A H 1.1805 -0.1833 0.1770 0.078 Uiso 1 1 calc R U .
H59B H 1.0835 -0.1987 0.1052 0.078 Uiso 1 1 calc R U .
H59C H 1.0672 -0.2450 0.1652 0.078 Uiso 1 1 calc R U .
C60 C 0.9176(2) -0.16480(15) 0.14061(13) 0.0409(6) Uani 1 1 d . . .
H60A H 0.8856 -0.2148 0.1450 0.061 Uiso 1 1 calc R U .
H60B H 0.9058 -0.1589 0.0925 0.061 Uiso 1 1 calc R U .
H60C H 0.8804 -0.1343 0.1597 0.061 Uiso 1 1 calc R U .
C61 C 0.57621(17) 0.61229(11) 0.00778(10) 0.0219(4) Uani 1 1 d . . .
C62 C 0.6276(2) 0.73310(13) 0.03052(13) 0.0316(5) Uani 1 1 d . . .
H62 H 0.6296 0.7798 0.0473 0.038 Uiso 1 1 calc R U .
C63 C 0.69124(19) 0.71579(13) -0.00520(12) 0.0306(5) Uani 1 1 d . . .
H63 H 0.7469 0.7481 -0.0187 0.037 Uiso 1 1 calc R U .
C64 C 0.47555(18) 0.66314(12) 0.07370(11) 0.0253(4) Uani 1 1 d . . .
C65 C 0.36364(19) 0.65666(13) 0.03656(11) 0.0282(5) Uani 1 1 d . . .
C66 C 0.2852(2) 0.64933(13) 0.07166(13) 0.0317(5) Uani 1 1 d . . .
H66 H 0.2082 0.6447 0.0471 0.038 Uiso 1 1 calc R U .
C67 C 0.3163(2) 0.64865(14) 0.14144(13) 0.0333(5) Uani 1 1 d . . .
C68 C 0.4291(2) 0.65577(14) 0.17675(12) 0.0335(5) Uani 1 1 d . . .
H68 H 0.4509 0.6554 0.2246 0.040 Uiso 1 1 calc R U .
C69 C 0.5111(2) 0.66336(13) 0.14422(12) 0.0298(5) Uani 1 1 d . . .
C70 C 0.3275(2) 0.65921(15) -0.03922(12) 0.0375(6) Uani 1 1 d . . .
H70A H 0.3677 0.7049 -0.0493 0.056 Uiso 1 1 calc R U .
H70B H 0.2460 0.6544 -0.0559 0.056 Uiso 1 1 calc R U .
H70C H 0.3452 0.6200 -0.0616 0.056 Uiso 1 1 calc R U .
C71 C 0.2298(3) 0.64138(18) 0.17856(16) 0.0489(7) Uani 1 1 d . . .
H71A H 0.2294 0.5993 0.2031 0.073 Uiso 1 1 calc R U .
H71B H 0.1549 0.6360 0.1458 0.073 Uiso 1 1 calc R U .
H71C H 0.2488 0.6841 0.2109 0.073 Uiso 1 1 calc R U .
C72 C 0.6331(2) 0.67117(16) 0.18340(13) 0.0414(6) Uani 1 1 d . . .
H72A H 0.6783 0.7182 0.1796 0.062 Uiso 1 1 calc R U .
H72B H 0.6599 0.6339 0.1648 0.062 Uiso 1 1 calc R U .
H72C H 0.6406 0.6664 0.2313 0.062 Uiso 1 1 calc R U .
C73 C 0.85294(19) 0.59522(14) -0.02109(12) 0.0300(5) Uani 1 1 d . . .
C74 C 0.9243(2) 0.67123(16) 0.00455(15) 0.0424(6) Uani 1 1 d . . .
H74A H 0.8957 0.6925 0.0373 0.064 Uiso 1 1 calc R U .
H74B H 0.9204 0.6995 -0.0338 0.064 Uiso 1 1 calc R U .
H74C H 1.0028 0.6707 0.0266 0.064 Uiso 1 1 calc R U .
C75 C 0.9043(2) 0.55751(17) -0.06632(14) 0.0423(6) Uani 1 1 d . . .
H75A H 0.9114 0.5852 -0.1039 0.063 Uiso 1 1 calc R U .
H75B H 0.8551 0.5096 -0.0845 0.063 Uiso 1 1 calc R U .
H75C H 0.9790 0.5538 -0.0393 0.063 Uiso 1 1 calc R U .
C76 C 0.8533(2) 0.55325(17) 0.04038(13) 0.0427(6) Uani 1 1 d . . .
H76A H 0.9313 0.5559 0.0671 0.064 Uiso 1 1 calc R U .
H76B H 0.8123 0.5032 0.0244 0.064 Uiso 1 1 calc R U .
H76C H 0.8165 0.5739 0.0687 0.064 Uiso 1 1 calc R U .
C77 C 0.6789(2) 0.61998(14) -0.15102(11) 0.0319(5) Uani 1 1 d . . .
C78 C 0.7721(2) 0.68276(17) -0.15700(14) 0.0450(7) Uani 1 1 d . . .
H78A H 0.8431 0.6687 -0.1473 0.068 Uiso 1 1 calc R U .
H78B H 0.7812 0.7235 -0.1244 0.068 Uiso 1 1 calc R U .
H78C H 0.7515 0.6962 -0.2031 0.068 Uiso 1 1 calc R U .
C79 C 0.6616(3) 0.55631(17) -0.20286(13) 0.0453(7) Uani 1 1 d . . .
H79A H 0.6488 0.5717 -0.2483 0.068 Uiso 1 1 calc R U .
H79B H 0.5961 0.5185 -0.2024 0.068 Uiso 1 1 calc R U .
H79C H 0.7290 0.5380 -0.1910 0.068 Uiso 1 1 calc R U .
C80 C 0.5679(2) 0.64270(16) -0.16783(13) 0.0401(6) Uani 1 1 d . . .
H80A H 0.5786 0.6862 -0.1383 0.060 Uiso 1 1 calc R U .
H80B H 0.5088 0.6045 -0.1605 0.060 Uiso 1 1 calc R U .
H80C H 0.5455 0.6519 -0.2154 0.060 Uiso 1 1 calc R U .
C81 C 0.6009(3) 0.1219(2) 0.14771(17) 0.0597(9) Uani 1 1 d . . .
H81A H 0.5629 0.0833 0.1690 0.072 Uiso 1 1 calc R U .
H81B H 0.5968 0.1022 0.1020 0.072 Uiso 1 1 calc R U .
C82 C 0.5445(3) 0.1831(2) 0.1426(2) 0.0770(13) Uani 1 1 d . . .
H82A H 0.5260 0.1967 0.0959 0.092 Uiso 1 1 calc R U .
H82B H 0.4744 0.1698 0.1552 0.092 Uiso 1 1 calc R U .
C83 C 0.6305(3) 0.2433(2) 0.19195(19) 0.0592(9) Uani 1 1 d . . .
H83A H 0.6275 0.2902 0.1754 0.071 Uiso 1 1 calc R U .
H83B H 0.6196 0.2435 0.2372 0.071 Uiso 1 1 calc R U .
C84 C 0.7389(3) 0.22607(16) 0.19385(16) 0.0487(7) Uani 1 1 d . . .
H84A H 0.7642 0.2443 0.1556 0.058 Uiso 1 1 calc R U .
H84B H 0.7985 0.2478 0.2370 0.058 Uiso 1 1 calc R U .
N1 N 0.26325(16) 0.53897(12) 0.59127(10) 0.0324(4) Uani 1 1 d . . .
N2 N 0.15216(15) 0.50933(11) 0.65057(9) 0.0284(4) Uani 1 1 d . . .
N3 N 0.96882(16) 0.83138(10) 0.49659(10) 0.0277(4) Uani 1 1 d . . .
N4 N 0.81321(15) 0.85677(10) 0.44526(10) 0.0277(4) Uani 1 1 d . . .
N5 N 0.87730(15) 0.04285(10) 0.10580(9) 0.0242(4) Uani 1 1 d . . .
N6 N 1.00793(14) -0.00775(10) 0.15235(8) 0.0234(4) Uani 1 1 d . . .
N7 N 0.55778(15) 0.66902(10) 0.03836(9) 0.0249(4) Uani 1 1 d . . .
N8 N 0.66046(15) 0.64143(10) -0.01899(9) 0.0237(4) Uani 1 1 d . . .
P1 P 0.01862(5) 0.47921(3) 0.66093(3) 0.02657(13) Uani 1 1 d . . .
P2 P 0.73372(5) 0.91620(3) 0.41079(3) 0.02665(13) Uani 1 1 d . . .
P3 P 1.10573(5) -0.05676(3) 0.15021(3) 0.02517(13) Uani 1 1 d . . .
P4 P 0.69857(5) 0.58132(3) -0.06789(3) 0.02442(12) Uani 1 1 d . . .
Cl1 Cl -0.00361(6) 0.37896(3) 0.48572(3) 0.04595(17) Uani 1 1 d . . .
Cl2 Cl 1.03036(5) 1.00473(3) 0.39321(3) 0.03685(14) Uani 1 1 d . . .
Cl3 Cl 0.88116(5) -0.11736(3) -0.03215(3) 0.03434(14) Uani 1 1 d . . .
Cl4 Cl 0.37918(5) 0.50170(3) -0.11017(3) 0.03379(13) Uani 1 1 d . . .
Cr1 Cr 0.0000 0.5000 0.5000 0.02302(11) Uani 1 2 d S . P
Cr2 Cr 1.0000 1.0000 0.5000 0.02206(11) Uani 1 2 d S . P
Cr3 Cr 1.0000 0.0000 0.0000 0.02121(11) Uani 1 2 d S . P
Cr4 Cr 0.5000 0.5000 0.0000 0.02188(11) Uani 1 2 d S . P
O1 O 0.71588(17) 0.15038(11) 0.18841(10) 0.0461(5) Uani 1 1 d . . .

loop_
_atom_site_aniso_label
_atom_site_aniso_U_11
_atom_site_aniso_U_22
_atom_site_aniso_U_33
_atom_site_aniso_U_23
_atom_site_aniso_U_13
_atom_site_aniso_U_12
C1 0.0243(10) 0.0233(11) 0.0283(11) 0.0063(9) 0.0069(9) 0.0063(9)
C2 0.0236(12) 0.0620(19) 0.0351(13) 0.0106(12) 0.0006(10) 0.0066(12)
C3 0.0253(11) 0.0553(17) 0.0281(12) 0.0081(11) -0.0016(10) 0.0062(11)
C4 0.0204(11) 0.0482(16) 0.0328(12) 0.0138(11) 0.0075(9) 0.0037(10)
C5 0.0342(13) 0.0555(18) 0.0483(15) 0.0163(14) 0.0199(12) 0.0137(13)
C6 0.0469(17) 0.079(3) 0.0535(18) 0.0124(17) 0.0267(15) 0.0149(17)
C7 0.0354(15) 0.086(3) 0.0420(16) 0.0211(17) 0.0143(13) 0.0013(16)
C8 0.0386(15) 0.064(2) 0.0587(19) 0.0335(17) 0.0124(14) -0.0037(15)
C9 0.0330(13) 0.0444(17) 0.0521(16) 0.0147(13) 0.0100(12) -0.0003(12)
C10 0.071(2) 0.054(2) 0.083(2) 0.0220(18) 0.044(2) 0.0299(18)
C11 0.060(2) 0.141(4) 0.055(2) 0.034(2) 0.0296(18) 0.003(2)
C12 0.076(2) 0.0387(19) 0.097(3) 0.0132(18) 0.039(2) 0.0037(17)
C13 0.0389(13) 0.0370(14) 0.0304(12) 0.0027(10) 0.0127(10) 0.0095(11)
C14 0.078(2) 0.0400(17) 0.0459(16) 0.0037(13) 0.0228(16) 0.0235(16)
C15 0.0615(19) 0.0474(18) 0.0361(14) -0.0078(12) 0.0028(13) 0.0122(15)
C16 0.0551(18) 0.062(2) 0.0578(18) -0.0045(15) 0.0331(16) 0.0122(16)
C17 0.0348(12) 0.0336(13) 0.0274(11) 0.0080(10) 0.0084(10) 0.0062(10)
C18 0.0573(17) 0.0419(16) 0.0281(12) 0.0134(11) 0.0045(12) 0.0034(13)
C19 0.0436(15) 0.0374(16) 0.0482(16) 0.0083(12) 0.0113(13) -0.0018(12)
C20 0.0611(18) 0.0414(16) 0.0444(15) 0.0145(13) 0.0183(14) 0.0219(14)
C21 0.0231(10) 0.0241(11) 0.0226(10) 0.0034(8) 0.0051(8) 0.0057(9)
C22 0.0350(13) 0.0216(12) 0.0488(14) 0.0054(10) 0.0073(11) 0.0054(10)
C23 0.0288(12) 0.0221(12) 0.0506(15) 0.0010(10) 0.0029(11) 0.0006(10)
C24 0.0269(11) 0.0206(11) 0.0297(11) 0.0040(9) 0.0025(9) 0.0067(9)
C25 0.0362(13) 0.0318(13) 0.0300(11) 0.0105(10) 0.0075(10) 0.0126(10)
C26 0.0426(14) 0.0384(15) 0.0286(12) 0.0091(10) 0.0011(11) 0.0139(12)
C27 0.0310(12) 0.0327(14) 0.0400(13) 0.0049(11) -0.0021(11) 0.0082(11)
C28 0.0287(12) 0.0349(14) 0.0429(14) 0.0067(11) 0.0099(11) 0.0085(10)
C29 0.0314(12) 0.0305(13) 0.0287(11) 0.0035(9) 0.0058(9) 0.0112(10)
C30 0.0510(17) 0.064(2) 0.0427(15) 0.0262(14) 0.0205(13) 0.0240(15)
C31 0.0329(14) 0.058(2) 0.0601(19) 0.0089(16) -0.0056(13) 0.0103(14)
C32 0.0472(15) 0.0586(19) 0.0281(12) 0.0043(12) 0.0109(11) 0.0199(14)
C33 0.0333(12) 0.0354(14) 0.0320(12) -0.0028(10) 0.0005(10) 0.0069(11)
C34 0.0409(15) 0.0547(19) 0.0365(14) -0.0102(12) 0.0074(12) 0.0049(13)
C35 0.0381(14) 0.0481(18) 0.0435(15) -0.0120(13) -0.0021(12) 0.0000(13)
C36 0.0618(19) 0.0501(19) 0.0359(14) 0.0094(13) 0.0013(14) 0.0157(15)
C37 0.0278(12) 0.0380(15) 0.0430(14) 0.0038(11) 0.0109(11) 0.0073(11)
C38 0.0413(15) 0.0485(19) 0.075(2) 0.0119(16) 0.0265(15) 0.0009(14)
C39 0.0336(14) 0.0556(19) 0.068(2) 0.0041(15) 0.0137(14) 0.0189(14)
C40 0.0413(15) 0.068(2) 0.0422(15) 0.0002(14) 0.0186(13) 0.0081(15)
C41 0.0199(9) 0.0212(10) 0.0209(9) 0.0049(8) 0.0050(8) 0.0012(8)
C42 0.0296(11) 0.0383(14) 0.0242(10) 0.0040(9) 0.0124(9) 0.0083(10)
C43 0.0324(12) 0.0414(14) 0.0183(10) 0.0065(9) 0.0098(9) 0.0109(10)
C44 0.0238(10) 0.0281(12) 0.0249(10) 0.0060(9) 0.0094(8) 0.0076(9)
C45 0.0265(11) 0.0269(12) 0.0344(12) 0.0038(9) 0.0082(10) 0.0069(9)
C46 0.0256(11) 0.0320(13) 0.0336(12) -0.0009(10) 0.0014(10) 0.0058(10)
C47 0.0353(12) 0.0369(14) 0.0303(11) 0.0070(10) 0.0084(10) 0.0152(11)
C48 0.0372(13) 0.0272(12) 0.0352(12) 0.0097(10) 0.0136(10) 0.0130(10)
C49 0.0258(11) 0.0305(12) 0.0301(11) 0.0056(9) 0.0116(9) 0.0074(9)
C50 0.0291(12) 0.0293(13) 0.0571(16) 0.0083(12) 0.0074(12) 0.0041(10)
C51 0.0491(16) 0.0446(17) 0.0426(15) 0.0095(12) 0.0026(13) 0.0241(14)
C52 0.0311(12) 0.0284(13) 0.0469(14) 0.0022(11) 0.0089(11) 0.0035(10)
C53 0.0247(11) 0.0438(15) 0.0271(11) 0.0037(10) 0.0025(9) 0.0066(10)
C54 0.0360(14) 0.057(2) 0.0450(15) 0.0108(14) 0.0011(12) -0.0116(13)
C55 0.0365(14) 0.0566(19) 0.0302(13) -0.0075(12) 0.0021(11) -0.0046(13)
C56 0.0319(14) 0.077(2) 0.0521(17) -0.0014(16) -0.0008(13) 0.0214(15)
C57 0.0442(14) 0.0285(13) 0.0257(11) 0.0069(9) 0.0073(10) 0.0087(11)
C58 0.0616(18) 0.0398(15) 0.0284(12) 0.0140(11) 0.0098(12) 0.0105(13)
C59 0.066(2) 0.0357(16) 0.0547(17) 0.0038(13) 0.0166(15) 0.0169(15)
C60 0.0402(14) 0.0365(15) 0.0378(13) 0.0095(11) 0.0093(11) -0.0027(11)
C61 0.0195(9) 0.0214(11) 0.0241(10) 0.0035(8) 0.0069(8) 0.0034(8)
C62 0.0321(12) 0.0179(11) 0.0441(13) 0.0014(9) 0.0158(11) 0.0003(9)
C63 0.0286(11) 0.0217(11) 0.0405(13) 0.0035(9) 0.0160(10) -0.0016(9)
C64 0.0270(11) 0.0213(11) 0.0295(11) 0.0022(8) 0.0131(9) 0.0044(9)
C65 0.0290(11) 0.0259(12) 0.0305(11) 0.0056(9) 0.0106(9) 0.0069(9)
C66 0.0267(11) 0.0311(13) 0.0395(13) 0.0057(10) 0.0132(10) 0.0075(10)
C67 0.0372(13) 0.0295(13) 0.0401(13) 0.0069(10) 0.0223(11) 0.0083(10)
C68 0.0438(14) 0.0321(13) 0.0280(11) 0.0044(10) 0.0155(10) 0.0105(11)
C69 0.0324(12) 0.0244(12) 0.0313(11) -0.0005(9) 0.0090(10) 0.0068(10)
C70 0.0393(13) 0.0452(16) 0.0304(12) 0.0086(11) 0.0081(11) 0.0185(12)
C71 0.0496(16) 0.0528(19) 0.0588(18) 0.0126(14) 0.0365(15) 0.0150(14)
C72 0.0329(13) 0.0505(17) 0.0354(13) -0.0066(12) 0.0028(11) 0.0127(12)
C73 0.0238(11) 0.0370(13) 0.0304(11) 0.0044(10) 0.0093(9) 0.0089(10)
C74 0.0256(12) 0.0437(16) 0.0479(15) -0.0035(12) 0.0058(11) -0.0011(11)
C75 0.0349(13) 0.0562(18) 0.0413(14) 0.0025(13) 0.0151(12) 0.0187(13)
C76 0.0360(13) 0.0581(19) 0.0359(13) 0.0159(13) 0.0091(11) 0.0164(13)
C77 0.0286(11) 0.0392(14) 0.0261(11) 0.0063(10) 0.0088(9) 0.0048(10)
C78 0.0390(14) 0.0552(18) 0.0370(13) 0.0166(13) 0.0126(12) 0.0022(13)
C79 0.0513(16) 0.0561(19) 0.0271(12) -0.0008(12) 0.0121(12) 0.0122(14)
C80 0.0344(13) 0.0496(17) 0.0368(13) 0.0132(12) 0.0093(11) 0.0130(12)
C81 0.0525(18) 0.062(2) 0.0548(18) -0.0071(16) 0.0146(15) 0.0021(16)
C82 0.0426(18) 0.073(3) 0.109(3) 0.043(2) 0.014(2) 0.0087(18)
C83 0.069(2) 0.056(2) 0.069(2) 0.0232(17) 0.0328(18) 0.0280(18)
C84 0.0465(16) 0.0407(16) 0.0504(16) 0.0096(13) 0.0053(13) 0.0069(13)
N1 0.0245(9) 0.0412(12) 0.0301(10) 0.0106(9) 0.0066(8) 0.0068(9)
N2 0.0225(9) 0.0361(11) 0.0238(9) 0.0067(8) 0.0042(7) 0.0054(8)
N3 0.0269(9) 0.0221(10) 0.0317(10) 0.0047(8) 0.0053(8) 0.0064(8)
N4 0.0233(9) 0.0195(9) 0.0336(10) 0.0016(8) 0.0014(8) 0.0027(7)
N5 0.0247(9) 0.0266(10) 0.0215(8) 0.0053(7) 0.0075(7) 0.0064(8)
N6 0.0223(8) 0.0276(10) 0.0191(8) 0.0049(7) 0.0054(7) 0.0049(7)
N7 0.0257(9) 0.0206(9) 0.0300(9) 0.0020(7) 0.0130(8) 0.0034(7)
N8 0.0215(8) 0.0205(9) 0.0285(9) 0.0025(7) 0.0104(7) 0.0011(7)
P1 0.0249(3) 0.0307(3) 0.0231(3) 0.0050(2) 0.0068(2) 0.0057(2)
P2 0.0223(3) 0.0244(3) 0.0293(3) 0.0020(2) 0.0028(2) 0.0052(2)
P3 0.0233(3) 0.0316(3) 0.0202(3) 0.0054(2) 0.0050(2) 0.0083(2)
P4 0.0230(3) 0.0252(3) 0.0253(3) 0.0018(2) 0.0094(2) 0.0045(2)
Cl1 0.0634(4) 0.0268(3) 0.0400(3) 0.0046(3) -0.0011(3) 0.0191(3)
Cl2 0.0450(3) 0.0371(3) 0.0258(3) 0.0035(2) 0.0134(2) 0.0028(3)
Cl3 0.0404(3) 0.0266(3) 0.0314(3) 0.0024(2) 0.0144(2) -0.0039(2)
Cl4 0.0324(3) 0.0321(3) 0.0288(3) 0.0055(2) 0.0031(2) 0.0011(2)
Cr1 0.0225(2) 0.0216(3) 0.0239(2) 0.00631(19) 0.00425(19) 0.00672(19)
Cr2 0.0237(2) 0.0188(2) 0.0210(2) 0.00270(18) 0.00493(19) 0.00280(19)
Cr3 0.0218(2) 0.0226(3) 0.0185(2) 0.00458(18) 0.00707(18) 0.00291(19)
Cr4 0.0216(2) 0.0179(2) 0.0242(2) 0.00257(18) 0.00712(19) 0.00140(18)
O1 0.0519(11) 0.0414(11) 0.0411(10) 0.0046(8) 0.0059(9) 0.0154(9)

loop_
_atom_type_symbol
_atom_type_description
_atom_type_scat_dispersion_real
_atom_type_scat_dispersion_imag
_atom_type_scat_source
C C 0.0033 0.0016 'International Tables Vol C Tables 4.2.6.8 and 6.1.1.4'
H H 0.0000 0.0000 'International Tables Vol C Tables 4.2.6.8 and 6.1.1.4'
N N 0.0061 0.0033 'International Tables Vol C Tables 4.2.6.8 and 6.1.1.4'
P P 0.1023 0.0942 'International Tables Vol C Tables 4.2.6.8 and 6.1.1.4'
Cl Cl 0.1484 0.1585 'International Tables Vol C Tables 4.2.6.8 and 6.1.1.4'
Cr Cr 0.3209 0.6236 'International Tables Vol C Tables 4.2.6.8 and 6.1.1.4'
O O 0.0106 0.0060 'International Tables Vol C Tables 4.2.6.8 and 6.1.1.4'

loop_
_geom_angle_atom_site_label_1
_geom_angle_atom_site_label_2
_geom_angle_atom_site_label_3
_geom_angle
_geom_angle_site_symmetry_1
_geom_angle_site_symmetry_3
N1 C1 N2 103.94(18) . .
N1 C1 Cr1 133.02(16) . .
N2 C1 Cr1 123.03(15) . .
C3 C2 N1 107.3(2) . .
C3 C2 H2 126.3 . .
N1 C2 H2 126.3 . .
C2 C3 N2 106.5(2) . .
C2 C3 H3 126.7 . .
N2 C3 H3 126.7 . .
C5 C4 C9 122.8(2) . .
C5 C4 N1 119.0(2) . .
C9 C4 N1 118.1(3) . .
C4 C5 C6 117.6(3) . .
C4 C5 C10 121.9(3) . .
C6 C5 C10 120.5(3) . .
C7 C6 C5 121.8(3) . .
C7 C6 H6 119.1 . .
C5 C6 H6 119.1 . .
C8 C7 C6 118.6(3) . .
C8 C7 C11 120.2(4) . .
C6 C7 C11 121.2(4) . .
C7 C8 C9 122.8(3) . .
C7 C8 H8 118.6 . .
C9 C8 H8 118.6 . .
C4 C9 C8 116.3(3) . .
C4 C9 C12 121.9(3) . .
C8 C9 C12 121.7(3) . .
C5 C10 H10A 109.5 . .
C5 C10 H10B 109.5 . .
H10A C10 H10B 109.5 . .
C5 C10 H10C 109.5 . .
H10A C10 H10C 109.5 . .
H10B C10 H10C 109.5 . .
C7 C11 H11A 109.5 . .
C7 C11 H11B 109.5 . .
H11A C11 H11B 109.5 . .
C7 C11 H11C 109.5 . .
H11A C11 H11C 109.5 . .
H11B C11 H11C 109.5 . .
C9 C12 H12A 109.5 . .
C9 C12 H12B 109.5 . .
H12A C12 H12B 109.5 . .
C9 C12 H12C 109.5 . .
H12A C12 H12C 109.5 . .
H12B C12 H12C 109.5 . .
C15 C13 C16 110.3(2) . .
C15 C13 C14 107.8(2) . .
C16 C13 C14 107.4(2) . .
C15 C13 P1 119.9(2) . .
C16 C13 P1 106.45(19) . .
C14 C13 P1 104.24(17) . .
C13 C14 H14A 109.5 . .
C13 C14 H14B 109.5 . .
H14A C14 H14B 109.5 . .
C13 C14 H14C 109.5 . .
H14A C14 H14C 109.5 . .
H14B C14 H14C 109.5 . .
C13 C15 H15A 109.5 . .
C13 C15 H15B 109.5 . .
H15A C15 H15B 109.5 . .
C13 C15 H15C 109.5 . .
H15A C15 H15C 109.5 . .
H15B C15 H15C 109.5 . .
C13 C16 H16A 109.5 . .
C13 C16 H16B 109.5 . .
H16A C16 H16B 109.5 . .
C13 C16 H16C 109.5 . .
H16A C16 H16C 109.5 . .
H16B C16 H16C 109.5 . .
C20 C17 C18 108.9(2) . .
C20 C17 C19 108.5(2) . .
C18 C17 C19 109.3(2) . .
C20 C17 P1 108.04(16) . .
C18 C17 P1 118.28(19) . .
C19 C17 P1 103.48(17) . .
C17 C18 H18A 109.5 . .
C17 C18 H18B 109.5 . .
H18A C18 H18B 109.5 . .
C17 C18 H18C 109.5 . .
H18A C18 H18C 109.5 . .
H18B C18 H18C 109.5 . .
C17 C19 H19A 109.5 . .
C17 C19 H19B 109.5 . .
H19A C19 H19B 109.5 . .
C17 C19 H19C 109.5 . .
H19A C19 H19C 109.5 . .
H19B C19 H19C 109.5 . .
C17 C20 H20A 109.5 . .
C17 C20 H20B 109.5 . .
H20A C20 H20B 109.5 . .
C17 C20 H20C 109.5 . .
H20A C20 H20C 109.5 . .
H20B C20 H20C 109.5 . .
N3 C21 N4 104.75(19) . .
N3 C21 Cr2 131.02(16) . .
N4 C21 Cr2 124.18(15) . .
C23 C22 N3 106.2(2) . .
C23 C22 H22 126.9 . .
N3 C22 H22 126.9 . .
C22 C23 N4 107.4(2) . .
C22 C23 H23 126.3 . .
N4 C23 H23 126.3 . .
C29 C24 C25 122.1(2) . .
C29 C24 N3 119.49(19) . .
C25 C24 N3 118.4(2) . .
C26 C25 C24 117.5(2) . .
C26 C25 C30 120.8(2) . .
C24 C25 C30 121.7(2) . .
C27 C26 C25 122.0(2) . .
C27 C26 H26 119.0 . .
C25 C26 H26 119.0 . .
C26 C27 C28 118.9(2) . .
C26 C27 C31 120.5(2) . .
C28 C27 C31 120.7(3) . .
C27 C28 C29 121.5(2) . .
C27 C28 H28 119.3 . .
C29 C28 H28 119.3 . .
C24 C29 C28 118.0(2) . .
C24 C29 C32 121.7(2) . .
C28 C29 C32 120.3(2) . .
C25 C30 H30A 109.5 . .
C25 C30 H30B 109.5 . .
H30A C30 H30B 109.5 . .
C25 C30 H30C 109.5 . .
H30A C30 H30C 109.5 . .
H30B C30 H30C 109.5 . .
C27 C31 H31A 109.5 . .
C27 C31 H31B 109.5 . .
H31A C31 H31B 109.5 . .
C27 C31 H31C 109.5 . .
H31A C31 H31C 109.5 . .
H31B C31 H31C 109.5 . .
C29 C32 H32A 109.5 . .
C29 C32 H32B 109.5 . .
H32A C32 H32B 109.5 . .
C29 C32 H32C 109.5 . .
H32A C32 H32C 109.5 . .
H32B C32 H32C 109.5 . .
C35 C33 C34 108.4(2) . .
C35 C33 C36 109.9(2) . .
C34 C33 C36 107.8(2) . .
C35 C33 P2 118.6(2) . .
C34 C33 P2 107.11(16) . .
C36 C33 P2 104.50(19) . .
C33 C34 H34A 109.5 . .
C33 C34 H34B 109.5 . .
H34A C34 H34B 109.5 . .
C33 C34 H34C 109.5 . .
H34A C34 H34C 109.5 . .
H34B C34 H34C 109.5 . .
C33 C35 H35A 109.5 . .
C33 C35 H35B 109.5 . .
H35A C35 H35B 109.5 . .
C33 C35 H35C 109.5 . .
H35A C35 H35C 109.5 . .
H35B C35 H35C 109.5 . .
C33 C36 H36A 109.5 . .
C33 C36 H36B 109.5 . .
H36A C36 H36B 109.5 . .
C33 C36 H36C 109.5 . .
H36A C36 H36C 109.5 . .
H36B C36 H36C 109.5 . .
C38 C37 C40 108.7(2) . .
C38 C37 C39 109.8(2) . .
C40 C37 C39 108.1(2) . .
C38 C37 P2 119.5(2) . .
C40 C37 P2 103.52(17) . .
C39 C37 P2 106.53(19) . .
C37 C38 H38A 109.5 . .
C37 C38 H38B 109.5 . .
H38A C38 H38B 109.5 . .
C37 C38 H38C 109.5 . .
H38A C38 H38C 109.5 . .
H38B C38 H38C 109.5 . .
C37 C39 H39A 109.5 . .
C37 C39 H39B 109.5 . .
H39A C39 H39B 109.5 . .
C37 C39 H39C 109.5 . .
H39A C39 H39C 109.5 . .
H39B C39 H39C 109.5 . .
C37 C40 H40A 109.5 . .
C37 C40 H40B 109.5 . .
H40A C40 H40B 109.5 . .
C37 C40 H40C 109.5 . .
H40A C40 H40C 109.5 . .
H40B C40 H40C 109.5 . .
N5 C41 N6 104.09(17) . .
N5 C41 Cr3 132.21(14) . .
N6 C41 Cr3 123.55(15) . .
C43 C42 N5 106.5(2) . .
C43 C42 H42 126.7 . .
N5 C42 H42 126.7 . .
C42 C43 N6 107.23(18) . .
C42 C43 H43 126.4 . .
N6 C43 H43 126.4 . .
C49 C44 C45 122.6(2) . .
C49 C44 N5 118.9(2) . .
C45 C44 N5 118.6(2) . .
C46 C45 C44 117.2(2) . .
C46 C45 C50 121.4(2) . .
C44 C45 C50 121.3(2) . .
C47 C46 C45 122.3(2) . .
C47 C46 H46 118.8 . .
C45 C46 H46 118.8 . .
C46 C47 C48 118.4(2) . .
C46 C47 C51 120.9(2) . .
C48 C47 C51 120.6(2) . .
C49 C48 C47 121.6(2) . .
C49 C48 H48 119.2 . .
C47 C48 H48 119.2 . .
C44 C49 C48 117.7(2) . .
C44 C49 C52 121.3(2) . .
C48 C49 C52 121.0(2) . .
C45 C50 H50A 109.5 . .
C45 C50 H50B 109.5 . .
H50A C50 H50B 109.5 . .
C45 C50 H50C 109.5 . .
H50A C50 H50C 109.5 . .
H50B C50 H50C 109.5 . .
C47 C51 H51A 109.5 . .
C47 C51 H51B 109.5 . .
H51A C51 H51B 109.5 . .
C47 C51 H51C 109.5 . .
H51A C51 H51C 109.5 . .
H51B C51 H51C 109.5 . .
C49 C52 H52A 109.5 . .
C49 C52 H52B 109.5 . .
H52A C52 H52B 109.5 . .
C49 C52 H52C 109.5 . .
H52A C52 H52C 109.5 . .
H52B C52 H52C 109.5 . .
C56 C53 C54 108.8(2) . .
C56 C53 C55 110.1(2) . .
C54 C53 C55 108.1(2) . .
C56 C53 P3 106.3(2) . .
C54 C53 P3 104.29(16) . .
C55 C53 P3 118.87(17) . .
C53 C54 H54A 109.5 . .
C53 C54 H54B 109.5 . .
H54A C54 H54B 109.5 . .
C53 C54 H54C 109.5 . .
H54A C54 H54C 109.5 . .
H54B C54 H54C 109.5 . .
C53 C55 H55A 109.5 . .
C53 C55 H55B 109.5 . .
H55A C55 H55B 109.5 . .
C53 C55 H55C 109.5 . .
H55A C55 H55C 109.5 . .
H55B C55 H55C 109.5 . .
C53 C56 H56A 109.5 . .
C53 C56 H56B 109.5 . .
H56A C56 H56B 109.5 . .
C53 C56 H56C 109.5 . .
H56A C56 H56C 109.5 . .
H56B C56 H56C 109.5 . .
C58 C57 C59 109.7(2) . .
C58 C57 C60 108.2(2) . .
C59 C57 C60 108.6(2) . .
C58 C57 P3 118.47(18) . .
C59 C57 P3 104.83(18) . .
C60 C57 P3 106.63(16) . .
C57 C58 H58A 109.5 . .
C57 C58 H58B 109.5 . .
H58A C58 H58B 109.5 . .
C57 C58 H58C 109.5 . .
H58A C58 H58C 109.5 . .
H58B C58 H58C 109.5 . .
C57 C59 H59A 109.5 . .
C57 C59 H59B 109.5 . .
H59A C59 H59B 109.5 . .
C57 C59 H59C 109.5 . .
H59A C59 H59C 109.5 . .
H59B C59 H59C 109.5 . .
C57 C60 H60A 109.5 . .
C57 C60 H60B 109.5 . .
H60A C60 H60B 109.5 . .
C57 C60 H60C 109.5 . .
H60A C60 H60C 109.5 . .
H60B C60 H60C 109.5 . .
N7 C61 N8 104.47(18) . .
N7 C61 Cr4 131.03(15) . .
N8 C61 Cr4 124.50(15) . .
C63 C62 N7 106.7(2) . .
C63 C62 H62 126.7 . .
N7 C62 H62 126.7 . .
C62 C63 N8 107.26(19) . .
C62 C63 H63 126.4 . .
N8 C63 H63 126.4 . .
C65 C64 C69 122.4(2) . .
C65 C64 N7 118.90(19) . .
C69 C64 N7 118.7(2) . .
C64 C65 C66 117.9(2) . .
C64 C65 C70 121.7(2) . .
C66 C65 C70 120.4(2) . .
C67 C66 C65 121.8(2) . .
C67 C66 H66 119.1 . .
C65 C66 H66 119.1 . .
C66 C67 C68 118.6(2) . .
C66 C67 C71 120.8(2) . .
C68 C67 C71 120.6(2) . .
C67 C68 C69 122.1(2) . .
C67 C68 H68 119.0 . .
C69 C68 H68 119.0 . .
C68 C69 C64 117.3(2) . .
C68 C69 C72 121.3(2) . .
C64 C69 C72 121.4(2) . .
C65 C70 H70A 109.5 . .
C65 C70 H70B 109.5 . .
H70A C70 H70B 109.5 . .
C65 C70 H70C 109.5 . .
H70A C70 H70C 109.5 . .
H70B C70 H70C 109.5 . .
C67 C71 H71A 109.5 . .
C67 C71 H71B 109.5 . .
H71A C71 H71B 109.5 . .
C67 C71 H71C 109.5 . .
H71A C71 H71C 109.5 . .
H71B C71 H71C 109.5 . .
C69 C72 H72A 109.5 . .
C69 C72 H72B 109.5 . .
H72A C72 H72B 109.5 . .
C69 C72 H72C 109.5 . .
H72A C72 H72C 109.5 . .
H72B C72 H72C 109.5 . .
C74 C73 C76 108.6(2) . .
C74 C73 C75 110.5(2) . .
C76 C73 C75 107.3(2) . .
C74 C73 P4 118.12(18) . .
C76 C73 P4 103.65(16) . .
C75 C73 P4 107.94(17) . .
C73 C74 H74A 109.5 . .
C73 C74 H74B 109.5 . .
H74A C74 H74B 109.5 . .
C73 C74 H74C 109.5 . .
H74A C74 H74C 109.5 . .
H74B C74 H74C 109.5 . .
C73 C75 H75A 109.5 . .
C73 C75 H75B 109.5 . .
H75A C75 H75B 109.5 . .
C73 C75 H75C 109.5 . .
H75A C75 H75C 109.5 . .
H75B C75 H75C 109.5 . .
C73 C76 H76A 109.5 . .
C73 C76 H76B 109.5 . .
H76A C76 H76B 109.5 . .
C73 C76 H76C 109.5 . .
H76A C76 H76C 109.5 . .
H76B C76 H76C 109.5 . .
C78 C77 C79 110.1(2) . .
C78 C77 C80 108.5(2) . .
C79 C77 C80 107.7(2) . .
C78 C77 P4 118.47(17) . .
C79 C77 P4 104.09(18) . .
C80 C77 P4 107.44(16) . .
C77 C78 H78A 109.5 . .
C77 C78 H78B 109.5 . .
H78A C78 H78B 109.5 . .
C77 C78 H78C 109.5 . .
H78A C78 H78C 109.5 . .
H78B C78 H78C 109.5 . .
C77 C79 H79A 109.5 . .
C77 C79 H79B 109.5 . .
H79A C79 H79B 109.5 . .
C77 C79 H79C 109.5 . .
H79A C79 H79C 109.5 . .
H79B C79 H79C 109.5 . .
C77 C80 H80A 109.5 . .
C77 C80 H80B 109.5 . .
H80A C80 H80B 109.5 . .
C77 C80 H80C 109.5 . .
H80A C80 H80C 109.5 . .
H80B C80 H80C 109.5 . .
O1 C81 C82 107.0(3) . .
O1 C81 H81A 110.3 . .
C82 C81 H81A 110.3 . .
O1 C81 H81B 110.3 . .
C82 C81 H81B 110.3 . .
H81A C81 H81B 108.6 . .
C83 C82 C81 104.5(3) . .
C83 C82 H82A 110.8 . .
C81 C82 H82A 110.8 . .
C83 C82 H82B 110.8 . .
C81 C82 H82B 110.8 . .
H82A C82 H82B 108.9 . .
C84 C83 C82 102.1(3) . .
C84 C83 H83A 111.3 . .
C82 C83 H83A 111.3 . .
C84 C83 H83B 111.3 . .
C82 C83 H83B 111.3 . .
H83A C83 H83B 109.2 . .
O1 C84 C83 106.0(3) . .
O1 C84 H84A 110.5 . .
C83 C84 H84A 110.5 . .
O1 C84 H84B 110.5 . .
C83 C84 H84B 110.5 . .
H84A C84 H84B 108.7 . .
C1 N1 C2 111.51(19) . .
C1 N1 C4 123.57(19) . .
C2 N1 C4 124.9(2) . .
C1 N2 C3 110.72(19) . .
C1 N2 P1 115.84(15) . .
C3 N2 P1 133.36(16) . .
C21 N3 C22 111.59(19) . .
C21 N3 C24 123.03(19) . .
C22 N3 C24 125.37(19) . .
C21 N4 C23 110.08(18) . .
C21 N4 P2 115.67(15) . .
C23 N4 P2 134.00(16) . .
C41 N5 C42 111.76(17) . .
C41 N5 C44 123.61(17) . .
C42 N5 C44 124.60(18) . .
C41 N6 C43 110.39(18) . .
C41 N6 P3 115.98(15) . .
C43 N6 P3 133.31(15) . .
C61 N7 C62 111.35(18) . .
C61 N7 C64 123.54(18) . .
C62 N7 C64 125.10(19) . .
C61 N8 C63 110.26(18) . .
C61 N8 P4 116.11(15) . .
C63 N8 P4 133.38(15) . .
N2 P1 C13 102.46(11) . .
N2 P1 C17 103.16(10) . .
C13 P1 C17 111.34(11) . .
N4 P2 C37 102.76(11) . .
N4 P2 C33 102.69(11) . .
C37 P2 C33 110.97(12) . .
N6 P3 C53 103.09(10) . .
N6 P3 C57 102.25(10) . .
C53 P3 C57 111.03(11) . .
N8 P4 C73 102.06(10) . .
N8 P4 C77 102.49(10) . .
C73 P4 C77 110.58(10) . .
C1 Cr1 C1 180.0 . 2_566
C1 Cr1 Cl1 90.02(6) . 2_566
C1 Cr1 Cl1 89.98(6) 2_566 2_566
C1 Cr1 Cl1 89.98(6) . .
C1 Cr1 Cl1 90.02(6) 2_566 .
Cl1 Cr1 Cl1 180.0 2_566 .
C21 Cr2 C21 180.0 . 2_776
C21 Cr2 Cl2 88.02(6) . 2_776
C21 Cr2 Cl2 91.98(6) 2_776 2_776
C21 Cr2 Cl2 91.98(6) . .
C21 Cr2 Cl2 88.02(6) 2_776 .
Cl2 Cr2 Cl2 180.0 2_776 .
C41 Cr3 C41 180.0 2_755 .
C41 Cr3 Cl3 87.60(6) 2_755 .
C41 Cr3 Cl3 92.40(6) . .
C41 Cr3 Cl3 92.39(6) 2_755 2_755
C41 Cr3 Cl3 87.61(6) . 2_755
Cl3 Cr3 Cl3 180.0 . 2_755
C61 Cr4 C61 180.0 . 2_665
C61 Cr4 Cl4 91.02(6) . .
C61 Cr4 Cl4 88.98(6) 2_665 .
C61 Cr4 Cl4 88.98(6) . 2_665
C61 Cr4 Cl4 91.02(6) 2_665 2_665
Cl4 Cr4 Cl4 180.0 . 2_665
C84 O1 C81 107.7(2) . .

loop_
_geom_bond_atom_site_label_1
_geom_bond_atom_site_label_2
_geom_bond_distance
_geom_bond_site_symmetry_2
C1 N1 1.347(3) .
C1 N2 1.370(3) .
C1 Cr1 2.169(2) .
C2 C3 1.329(4) .
C2 N1 1.390(3) .
C2 H2 0.9500 .
C3 N2 1.401(3) .
C3 H3 0.9500 .
C4 C5 1.381(4) .
C4 C9 1.393(4) .
C4 N1 1.451(3) .
C5 C6 1.400(4) .
C5 C10 1.500(4) .
C6 C7 1.380(5) .
C6 H6 0.9500 .
C7 C8 1.361(5) .
C7 C11 1.517(4) .
C8 C9 1.410(4) .
C8 H8 0.9500 .
C9 C12 1.497(5) .
C10 H10A 0.9800 .
C10 H10B 0.9800 .
C10 H10C 0.9800 .
C11 H11A 0.9800 .
C11 H11B 0.9800 .
C11 H11C 0.9800 .
C12 H12A 0.9800 .
C12 H12B 0.9800 .
C12 H12C 0.9800 .
C13 C15 1.528(4) .
C13 C16 1.533(4) .
C13 C14 1.538(4) .
C13 P1 1.878(3) .
C14 H14A 0.9800 .
C14 H14B 0.9800 .
C14 H14C 0.9800 .
C15 H15A 0.9800 .
C15 H15B 0.9800 .
C15 H15C 0.9800 .
C16 H16A 0.9800 .
C16 H16B 0.9800 .
C16 H16C 0.9800 .
C17 C20 1.529(4) .
C17 C18 1.532(3) .
C17 C19 1.542(4) .
C17 P1 1.888(2) .
C18 H18A 0.9800 .
C18 H18B 0.9800 .
C18 H18C 0.9800 .
C19 H19A 0.9800 .
C19 H19B 0.9800 .
C19 H19C 0.9800 .
C20 H20A 0.9800 .
C20 H20B 0.9800 .
C20 H20C 0.9800 .
C21 N3 1.349(3) .
C21 N4 1.367(3) .
C21 Cr2 2.146(2) .
C22 C23 1.344(3) .
C22 N3 1.396(3) .
C22 H22 0.9500 .
C23 N4 1.400(3) .
C23 H23 0.9500 .
C24 C29 1.384(3) .
C24 C25 1.400(3) .
C24 N3 1.447(3) .
C25 C26 1.386(3) .
C25 C30 1.501(4) .
C26 C27 1.380(4) .
C26 H26 0.9500 .
C27 C28 1.385(4) .
C27 C31 1.513(4) .
C28 C29 1.391(3) .
C28 H28 0.9500 .
C29 C32 1.512(3) .
C30 H30A 0.9800 .
C30 H30B 0.9800 .
C30 H30C 0.9800 .
C31 H31A 0.9800 .
C31 H31B 0.9800 .
C31 H31C 0.9800 .
C32 H32A 0.9800 .
C32 H32B 0.9800 .
C32 H32C 0.9800 .
C33 C35 1.534(4) .
C33 C34 1.538(4) .
C33 C36 1.541(4) .
C33 P2 1.888(3) .
C34 H34A 0.9800 .
C34 H34B 0.9800 .
C34 H34C 0.9800 .
C35 H35A 0.9800 .
C35 H35B 0.9800 .
C35 H35C 0.9800 .
C36 H36A 0.9800 .
C36 H36B 0.9800 .
C36 H36C 0.9800 .
C37 C38 1.526(4) .
C37 C40 1.539(4) .
C37 C39 1.541(4) .
C37 P2 1.887(3) .
C38 H38A 0.9800 .
C38 H38B 0.9800 .
C38 H38C 0.9800 .
C39 H39A 0.9800 .
C39 H39B 0.9800 .
C39 H39C 0.9800 .
C40 H40A 0.9800 .
C40 H40B 0.9800 .
C40 H40C 0.9800 .
C41 N5 1.352(3) .
C41 N6 1.372(3) .
C41 Cr3 2.171(2) .
C42 C43 1.336(3) .
C42 N5 1.396(3) .
C42 H42 0.9500 .
C43 N6 1.401(3) .
C43 H43 0.9500 .
C44 C49 1.392(3) .
C44 C45 1.393(3) .
C44 N5 1.442(3) .
C45 C46 1.393(3) .
C45 C50 1.504(3) .
C46 C47 1.381(4) .
C46 H46 0.9500 .
C47 C48 1.394(4) .
C47 C51 1.509(3) .
C48 C49 1.392(3) .
C48 H48 0.9500 .
C49 C52 1.509(3) .
C50 H50A 0.9800 .
C50 H50B 0.9800 .
C50 H50C 0.9800 .
C51 H51A 0.9800 .
C51 H51B 0.9800 .
C51 H51C 0.9800 .
C52 H52A 0.9800 .
C52 H52B 0.9800 .
C52 H52C 0.9800 .
C53 C56 1.528(4) .
C53 C54 1.530(4) .
C53 C55 1.536(4) .
C53 P3 1.876(2) .
C54 H54A 0.9800 .
C54 H54B 0.9800 .
C54 H54C 0.9800 .
C55 H55A 0.9800 .
C55 H55B 0.9800 .
C55 H55C 0.9800 .
C56 H56A 0.9800 .
C56 H56B 0.9800 .
C56 H56C 0.9800 .
C57 C58 1.532(3) .
C57 C59 1.535(4) .
C57 C60 1.536(4) .
C57 P3 1.885(2) .
C58 H58A 0.9800 .
C58 H58B 0.9800 .
C58 H58C 0.9800 .
C59 H59A 0.9800 .
C59 H59B 0.9800 .
C59 H59C 0.9800 .
C60 H60A 0.9800 .
C60 H60B 0.9800 .
C60 H60C 0.9800 .
C61 N7 1.350(3) .
C61 N8 1.374(3) .
C61 Cr4 2.146(2) .
C62 C63 1.339(3) .
C62 N7 1.398(3) .
C62 H62 0.9500 .
C63 N8 1.397(3) .
C63 H63 0.9500 .
C64 C65 1.390(3) .
C64 C69 1.399(3) .
C64 N7 1.438(3) .
C65 C66 1.392(3) .
C65 C70 1.510(3) .
C66 C67 1.386(3) .
C66 H66 0.9500 .
C67 C68 1.388(4) .
C67 C71 1.511(3) .
C68 C69 1.392(3) .
C68 H68 0.9500 .
C69 C72 1.506(3) .
C70 H70A 0.9800 .
C70 H70B 0.9800 .
C70 H70C 0.9800 .
C71 H71A 0.9800 .
C71 H71B 0.9800 .
C71 H71C 0.9800 .
C72 H72A 0.9800 .
C72 H72B 0.9800 .
C72 H72C 0.9800 .
C73 C74 1.520(4) .
C73 C76 1.541(3) .
C73 C75 1.544(3) .
C73 P4 1.882(2) .
C74 H74A 0.9800 .
C74 H74B 0.9800 .
C74 H74C 0.9800 .
C75 H75A 0.9800 .
C75 H75B 0.9800 .
C75 H75C 0.9800 .
C76 H76A 0.9800 .
C76 H76B 0.9800 .
C76 H76C 0.9800 .
C77 C78 1.531(4) .
C77 C79 1.534(4) .
C77 C80 1.537(3) .
C77 P4 1.882(2) .
C78 H78A 0.9800 .
C78 H78B 0.9800 .
C78 H78C 0.9800 .
C79 H79A 0.9800 .
C79 H79B 0.9800 .
C79 H79C 0.9800 .
C80 H80A 0.9800 .
C80 H80B 0.9800 .
C80 H80C 0.9800 .
C81 O1 1.429(4) .
C81 C82 1.522(5) .
C81 H81A 0.9900 .
C81 H81B 0.9900 .
C82 C83 1.504(6) .
C82 H82A 0.9900 .
C82 H82B 0.9900 .
C83 C84 1.496(4) .
C83 H83A 0.9900 .
C83 H83B 0.9900 .
C84 O1 1.421(4) .
C84 H84A 0.9900 .
C84 H84B 0.9900 .
N2 P1 1.7553(19) .
N4 P2 1.7547(19) .
N6 P3 1.7535(19) .
N8 P4 1.7581(19) .
Cl1 Cr1 2.3432(6) .
Cl2 Cr2 2.3616(6) .
Cl3 Cr3 2.3666(6) .
Cl4 Cr4 2.3632(5) .
Cr1 C1 2.169(2) 2_566
Cr1 Cl1 2.3432(6) 2_566
Cr2 C21 2.146(2) 2_776
Cr2 Cl2 2.3616(6) 2_776
Cr3 C41 2.171(2) 2_755
Cr3 Cl3 2.3667(6) 2_755
Cr4 C61 2.146(2) 2_665
Cr4 Cl4 2.3632(5) 2_665

loop_
_geom_torsion_atom_site_label_1
_geom_torsion_atom_site_label_2
_geom_torsion_atom_site_label_3
_geom_torsion_atom_site_label_4
_geom_torsion
N1 C2 C3 N2 -0.2(3)
C9 C4 C5 C6 -1.6(4)
N1 C4 C5 C6 178.7(2)
C9 C4 C5 C10 179.9(3)
N1 C4 C5 C10 0.2(4)
C4 C5 C6 C7 0.2(4)
C10 C5 C6 C7 178.8(3)
C5 C6 C7 C8 0.7(5)
C5 C6 C7 C11 -178.7(3)
C6 C7 C8 C9 -0.4(5)
C11 C7 C8 C9 179.0(3)
C5 C4 C9 C8 1.8(4)
N1 C4 C9 C8 -178.5(2)
C5 C4 C9 C12 -177.7(3)
N1 C4 C9 C12 2.0(4)
C7 C8 C9 C4 -0.8(4)
C7 C8 C9 C12 178.8(3)
N3 C22 C23 N4 -0.3(3)
C29 C24 C25 C26 2.9(4)
N3 C24 C25 C26 -176.0(2)
C29 C24 C25 C30 -176.6(2)
N3 C24 C25 C30 4.5(4)
C24 C25 C26 C27 -1.5(4)
C30 C25 C26 C27 178.0(3)
C25 C26 C27 C28 0.2(4)
C25 C26 C27 C31 -178.3(3)
C26 C27 C28 C29 -0.1(4)
C31 C27 C28 C29 178.4(3)
C25 C24 C29 C28 -2.8(4)
N3 C24 C29 C28 176.0(2)
C25 C24 C29 C32 176.5(2)
N3 C24 C29 C32 -4.6(4)
C27 C28 C29 C24 1.4(4)
C27 C28 C29 C32 -178.0(2)
N5 C42 C43 N6 0.0(3)
C49 C44 C45 C46 2.5(3)
N5 C44 C45 C46 -178.0(2)
C49 C44 C45 C50 -177.1(2)
N5 C44 C45 C50 2.4(3)
C44 C45 C46 C47 0.1(4)
C50 C45 C46 C47 179.7(2)
C45 C46 C47 C48 -1.9(4)
C45 C46 C47 C51 178.9(2)
C46 C47 C48 C49 1.2(4)
C51 C47 C48 C49 -179.6(2)
C45 C44 C49 C48 -3.1(3)
N5 C44 C49 C48 177.4(2)
C45 C44 C49 C52 177.1(2)
N5 C44 C49 C52 -2.3(3)
C47 C48 C49 C44 1.2(3)
C47 C48 C49 C52 -179.1(2)
N7 C62 C63 N8 -0.1(3)
C69 C64 C65 C66 -0.8(4)
N7 C64 C65 C66 178.5(2)
C69 C64 C65 C70 177.7(2)
N7 C64 C65 C70 -3.0(3)
C64 C65 C66 C67 0.2(4)
C70 C65 C66 C67 -178.3(2)
C65 C66 C67 C68 0.2(4)
C65 C66 C67 C71 179.4(2)
C66 C67 C68 C69 -0.1(4)
C71 C67 C68 C69 -179.3(2)
C67 C68 C69 C64 -0.4(4)
C67 C68 C69 C72 179.9(2)
C65 C64 C69 C68 0.9(3)
N7 C64 C69 C68 -178.4(2)
C65 C64 C69 C72 -179.4(2)
N7 C64 C69 C72 1.3(3)
O1 C81 C82 C83 -8.8(4)
C81 C82 C83 C84 26.6(4)
C82 C83 C84 O1 -36.1(3)
N2 C1 N1 C2 0.7(3)
Cr1 C1 N1 C2 -178.7(2)
N2 C1 N1 C4 179.3(2)
Cr1 C1 N1 C4 -0.1(4)
C3 C2 N1 C1 -0.3(3)
C3 C2 N1 C4 -178.9(3)
C5 C4 N1 C1 -90.1(3)
C9 C4 N1 C1 90.2(3)
C5 C4 N1 C2 88.3(3)
C9 C4 N1 C2 -91.4(3)
N1 C1 N2 C3 -0.8(3)
Cr1 C1 N2 C3 178.67(18)
N1 C1 N2 P1 -177.95(16)
Cr1 C1 N2 P1 1.5(3)
C2 C3 N2 C1 0.6(3)
C2 C3 N2 P1 177.1(2)
N4 C21 N3 C22 0.7(3)
Cr2 C21 N3 C22 178.18(17)
N4 C21 N3 C24 -179.2(2)
Cr2 C21 N3 C24 -1.7(3)
C23 C22 N3 C21 -0.3(3)
C23 C22 N3 C24 179.6(2)
C29 C24 N3 C21 -83.0(3)
C25 C24 N3 C21 95.9(3)
C29 C24 N3 C22 97.1(3)
C25 C24 N3 C22 -84.0(3)
N3 C21 N4 C23 -0.9(3)
Cr2 C21 N4 C23 -178.57(17)
N3 C21 N4 P2 -176.00(15)
Cr2 C21 N4 P2 6.3(2)
C22 C23 N4 C21 0.7(3)
C22 C23 N4 P2 174.6(2)
N6 C41 N5 C42 -0.2(2)
Cr3 C41 N5 C42 -175.93(16)
N6 C41 N5 C44 -178.42(19)
Cr3 C41 N5 C44 5.9(3)
C43 C42 N5 C41 0.2(3)
C43 C42 N5 C44 178.3(2)
C49 C44 N5 C41 -97.9(3)
C45 C44 N5 C41 82.7(3)
C49 C44 N5 C42 84.2(3)
C45 C44 N5 C42 -95.3(3)
N5 C41 N6 C43 0.2(2)
Cr3 C41 N6 C43 176.41(15)
N5 C41 N6 P3 174.67(14)
Cr3 C41 N6 P3 -9.2(2)
C42 C43 N6 C41 -0.1(3)
C42 C43 N6 P3 -173.27(18)
N8 C61 N7 C62 0.8(2)
Cr4 C61 N7 C62 179.96(16)
N8 C61 N7 C64 -179.74(18)
Cr4 C61 N7 C64 -0.6(3)
C63 C62 N7 C61 -0.4(3)
C63 C62 N7 C64 -179.9(2)
C65 C64 N7 C61 -82.8(3)
C69 C64 N7 C61 96.5(3)
C65 C64 N7 C62 96.6(3)
C69 C64 N7 C62 -84.1(3)
N7 C61 N8 C63 -0.9(2)
Cr4 C61 N8 C63 179.91(15)
N7 C61 N8 P4 -175.85(13)
Cr4 C61 N8 P4 4.9(2)
C62 C63 N8 C61 0.6(3)
C62 C63 N8 P4 174.43(18)
C1 N2 P1 C13 -122.55(18)
C3 N2 P1 C13 61.1(3)
C1 N2 P1 C17 121.71(18)
C3 N2 P1 C17 -54.7(3)
C15 C13 P1 N2 -52.4(2)
C16 C13 P1 N2 -178.36(19)
C14 C13 P1 N2 68.3(2)
C15 C13 P1 C17 57.2(2)
C16 C13 P1 C17 -68.7(2)
C14 C13 P1 C17 177.92(18)
C20 C17 P1 N2 -38.6(2)
C18 C17 P1 N2 85.6(2)
C19 C17 P1 N2 -153.44(17)
C20 C17 P1 C13 -147.78(18)
C18 C17 P1 C13 -23.6(2)
C19 C17 P1 C13 97.34(19)
C21 N4 P2 C37 -124.86(18)
C23 N4 P2 C37 61.5(3)
C21 N4 P2 C33 119.86(18)
C23 N4 P2 C33 -53.7(3)
C38 C37 P2 N4 -46.9(2)
C40 C37 P2 N4 74.2(2)
C39 C37 P2 N4 -171.95(19)
C38 C37 P2 C33 62.3(2)
C40 C37 P2 C33 -176.66(19)
C39 C37 P2 C33 -62.8(2)
C35 C33 P2 N4 81.3(2)
C34 C33 P2 N4 -41.7(2)
C36 C33 P2 N4 -155.89(18)
C35 C33 P2 C37 -27.9(3)
C34 C33 P2 C37 -150.88(19)
C36 C33 P2 C37 94.9(2)
C41 N6 P3 C53 125.86(16)
C43 N6 P3 C53 -61.3(2)
C41 N6 P3 C57 -118.83(16)
C43 N6 P3 C57 54.0(2)
C56 C53 P3 N6 172.01(18)
C54 C53 P3 N6 -73.1(2)
C55 C53 P3 N6 47.3(2)
C56 C53 P3 C57 63.2(2)
C54 C53 P3 C57 178.06(19)
C55 C53 P3 C57 -61.6(2)
C58 C57 P3 N6 -77.3(2)
C59 C57 P3 N6 160.02(17)
C60 C57 P3 N6 44.96(19)
C58 C57 P3 C53 32.1(2)
C59 C57 P3 C53 -90.60(19)
C60 C57 P3 C53 154.34(17)
C61 N8 P4 C73 -121.43(16)
C63 N8 P4 C73 65.0(2)
C61 N8 P4 C77 124.02(16)
C63 N8 P4 C77 -49.5(2)
C74 C73 P4 N8 -42.1(2)
C76 C73 P4 N8 78.03(19)
C75 C73 P4 N8 -168.35(17)
C74 C73 P4 C77 66.3(2)
C76 C73 P4 C77 -173.53(18)
C75 C73 P4 C77 -59.9(2)
C78 C77 P4 N8 80.5(2)
C79 C77 P4 N8 -156.83(16)
C80 C77 P4 N8 -42.8(2)
C78 C77 P4 C73 -27.6(3)
C79 C77 P4 C73 95.01(18)
C80 C77 P4 C73 -150.98(18)
C83 C84 O1 C81 31.8(3)
C82 C81 O1 C84 -14.0(4)

loop_
_platon_squeeze_void_nr
_platon_squeeze_void_average_x
_platon_squeeze_void_average_y
_platon_squeeze_void_average_z
_platon_squeeze_void_volume
_platon_squeeze_void_count_electrons
1 0.291 0.259 0.335 150.8 37.2
2 0.307 0.785 0.331 21.9 5.8
3 0.433 0.427 0.713 7.0 1.0
4 0.708 0.741 0.665 150.8 37.4
5 0.567 0.573 0.287 7.0 1.1
6 0.692 0.214 0.669 21.8 5.7
